data_8102349
loop_
_publ_author_name
'Long Yan'

_publ_section_title
;
 Crystal structure of diaqua-bis(4,4'-dipyridyldisulfide)cadmium(II)
 dinitrate - methanol - water (1:2:2), [Cd(C10H8N2S2)2(H2O)2][NO3]2
 &#x00B7; 2CH3OH &#x00B7; 2H2O
;
_journal_issue 4
_journal_name_full 'Zeitschrift f\"ur Kristallographie - New Crystal Structures'
_journal_page_first 533
_journal_volume 223
_journal_year 2008
_chemical_formula_sum 'C22 H32 Cd N6 O12 S4'
_chemical_formula_weight 813.18
_space_group_IT_number 14
_symmetry_cell_setting monoclinic
_symmetry_space_group_name_Hall '-P 2yn'
_symmetry_space_group_name_H-M 'P 1 21/n 1'
_atom_sites_solution_hydrogens geom
_atom_sites_solution_primary direct
_atom_sites_solution_secondary difmap
_audit_creation_method SHELXL-97
_cell_angle_alpha 90.00
_cell_angle_beta 110.245(2)
_cell_angle_gamma 90.00
_cell_formula_units_Z 2
_cell_length_a 9.5020(12)
_cell_length_b 19.628(2)
_cell_length_c 9.7525(13)
_cell_measurement_reflns_used 3384
_cell_measurement_temperature 298(2)
_cell_measurement_theta_max 27.789
_cell_measurement_theta_min 2.456
_cell_volume 1706.5(4)
_computing_cell_refinement 'Bruker SMART'
_computing_data_collection 'Bruker SMART'
_computing_data_reduction 'Bruker SAINT'
_computing_molecular_graphics 'Bruker SHELXTL'
_computing_publication_material 'Bruker SHELXTL'
_computing_structure_refinement 'SHELXL-97 (Sheldrick, 1997)'
_computing_structure_solution 'SHELXS-97 (Sheldrick, 1990)'
_diffrn_ambient_temperature 298(2)
_diffrn_measured_fraction_theta_full 0.996
_diffrn_measured_fraction_theta_max 0.996
_diffrn_measurement_device_type 'CCD area detector'
_diffrn_measurement_method 'phi and omega scans'
_diffrn_radiation_monochromator graphite
_diffrn_radiation_source 'fine-focus sealed tube'
_diffrn_radiation_type MoK\a
_diffrn_radiation_wavelength 0.71073
_diffrn_reflns_av_R_equivalents 0.0237
_diffrn_reflns_av_sigmaI/netI 0.0333
_diffrn_reflns_limit_h_max 7
_diffrn_reflns_limit_h_min -11
_diffrn_reflns_limit_k_max 23
_diffrn_reflns_limit_k_min -15
_diffrn_reflns_limit_l_max 11
_diffrn_reflns_limit_l_min -11
_diffrn_reflns_number 7353
_diffrn_reflns_theta_full 25.01
_diffrn_reflns_theta_max 25.01
_diffrn_reflns_theta_min 2.08
_exptl_absorpt_coefficient_mu 0.948
_exptl_absorpt_correction_T_max 0.8404
_exptl_absorpt_correction_T_min 0.7706
_exptl_absorpt_correction_type multi-scan
_exptl_absorpt_process_details sadabs
_exptl_crystal_density_diffrn 1.583
_exptl_crystal_density_meas 0
_exptl_crystal_density_method 'not measured'
_exptl_crystal_F_000 828
_exptl_crystal_size_max 0.29
_exptl_crystal_size_mid 0.21
_exptl_crystal_size_min 0.19
_refine_diff_density_max 0.572
_refine_diff_density_min -0.253
_refine_diff_density_rms 0.069
_refine_ls_extinction_method none
_refine_ls_goodness_of_fit_ref 1.048
_refine_ls_hydrogen_treatment mixed
_refine_ls_matrix_type full
_refine_ls_number_parameters 205
_refine_ls_number_reflns 2990
_refine_ls_number_restraints 1
_refine_ls_restrained_S_all 1.058
_refine_ls_R_factor_all 0.0463
_refine_ls_R_factor_gt 0.0317
_refine_ls_shift/su_max 0.000
_refine_ls_shift/su_mean 0.000
_refine_ls_structure_factor_coef Fsqd
_refine_ls_weighting_details 'calc w=1/[\s^2^(Fo^2^)+(0.0310P)^2^+1.3589P] where P=(Fo^2^+2Fc^2^)/3'
_refine_ls_weighting_scheme calc
_refine_ls_wR_factor_gt 0.0707
_refine_ls_wR_factor_ref 0.0786
_reflns_number_gt 2369
_reflns_number_total 2990
_reflns_threshold_expression >2sigma(I)
_cod_data_source_file 1267-2409.cff
_cod_data_source_block 070421h
_cod_depositor_comments
;
The following automatic conversions were performed:
'_symmetry_cell_setting' value 'Monoclinic' changed to 'monoclinic'
according to '/home/saulius/struct/CIF-dictionaries/cif_core.dic'
dictionary named 'cif_core.dic' version 2.4.1 from 2010-06-29.

Automatic conversion script
Id: cif_fix_enum 1555 2011-01-17 13:19:09Z saulius 
;
_cod_original_sg_symbol_H-M P2(1)/n
_cod_database_code 8102349

loop_
_symmetry_equiv_pos_as_xyz
'x, y, z'
'-x+1/2, y+1/2, -z+1/2'
'-x, -y, -z'
'x-1/2, -y-1/2, z-1/2'

loop_
_atom_site_label
_atom_site_type_symbol
_atom_site_fract_x
_atom_site_fract_y
_atom_site_fract_z
_atom_site_U_iso_or_equiv
_atom_site_adp_type
_atom_site_occupancy
_atom_site_symmetry_multiplicity
_atom_site_calc_flag
_atom_site_refinement_flags
_atom_site_disorder_assembly
_atom_site_disorder_group
Cd1 Cd 1.0000 0.5000 1.0000 0.03649(12) Uani 1 2 d S . .
N1 N 0.8046(3) 0.57596(14) 0.8889(3) 0.0415(7) Uani 1 1 d . . .
N2 N 0.1348(3) 0.58660(14) 0.1625(3) 0.0400(7) Uani 1 1 d . . .
N3 N 0.2862(4) 0.8042(2) 0.8725(4) 0.0608(9) Uani 1 1 d . . .
O1 O 1.1067(3) 0.53232(14) 0.8269(3) 0.0536(7) Uani 1 1 d . . .
H1A H 1.0975 0.5725 0.7923 0.064 Uiso 1 1 d R . .
H1B H 1.1642 0.5101 0.7931 0.064 Uiso 1 1 d R . .
O2 O 0.3300(4) 0.74744(17) 0.9222(4) 0.0890(11) Uani 1 1 d . . .
O3 O 0.3516(4) 0.8563(2) 0.9364(4) 0.0948(11) Uani 1 1 d . . .
O4 O 0.1778(4) 0.81032(17) 0.7591(4) 0.0787(9) Uani 1 1 d . . .
O5 O 0.0905(4) 0.65650(16) 0.7073(4) 0.0904(11) Uani 1 1 d . . .
H5A H 0.1432 0.6914 0.7435 0.108 Uiso 1 1 d R . .
H5B H 0.0265 0.6669 0.6247 0.108 Uiso 1 1 d R . .
O6 O 0.2859(6) 0.4713(2) 0.7114(7) 0.169(3) Uani 1 1 d D . .
H6 H 0.2670 0.4317 0.6844 0.254 Uiso 1 1 calc R . .
S1 S 0.44411(10) 0.73217(4) 0.66222(9) 0.0405(2) Uani 1 1 d . . .
S2 S 0.45106(10) 0.74243(4) 0.45790(9) 0.0413(2) Uani 1 1 d . . .
C1 C 0.7666(4) 0.58754(18) 0.7458(4) 0.0457(9) Uani 1 1 d . . .
H1 H 0.8160 0.5633 0.6941 0.055 Uiso 1 1 calc R . .
C2 C 0.6578(4) 0.63355(18) 0.6707(4) 0.0428(9) Uani 1 1 d . . .
H2 H 0.6349 0.6399 0.5708 0.051 Uiso 1 1 calc R . .
C3 C 0.5836(3) 0.66995(16) 0.7450(3) 0.0350(8) Uani 1 1 d . . .
C4 C 0.6203(4) 0.65833(18) 0.8932(4) 0.0427(8) Uani 1 1 d . . .
H4 H 0.5717 0.6817 0.9469 0.051 Uiso 1 1 calc R . .
C5 C 0.7304(4) 0.61135(18) 0.9593(4) 0.0439(9) Uani 1 1 d . . .
H5 H 0.7547 0.6038 1.0589 0.053 Uiso 1 1 calc R . .
C6 C 0.2174(4) 0.63027(18) 0.1175(4) 0.0458(9) Uani 1 1 d . . .
H6A H 0.2099 0.6287 0.0199 0.055 Uiso 1 1 calc R . .
C7 C 0.3127(4) 0.67731(18) 0.2065(4) 0.0430(9) Uani 1 1 d . . .
H7 H 0.3684 0.7064 0.1699 0.052 Uiso 1 1 calc R . .
C8 C 0.3244(4) 0.68062(16) 0.3515(3) 0.0346(8) Uani 1 1 d . . .
C9 C 0.2377(4) 0.63732(18) 0.3998(4) 0.0452(9) Uani 1 1 d . . .
H9 H 0.2417 0.6386 0.4964 0.054 Uiso 1 1 calc R . .
C10 C 0.1447(4) 0.59185(18) 0.3020(4) 0.0467(9) Uani 1 1 d . . .
H10 H 0.0854 0.5632 0.3352 0.056 Uiso 1 1 calc R . .
C11 C 0.4191(8) 0.4858(3) 0.7190(11) 0.167(4) Uani 1 1 d D . .
H11A H 0.4302 0.5344 0.7172 0.250 Uiso 1 1 calc R . .
H11B H 0.4386 0.4660 0.6374 0.250 Uiso 1 1 calc R . .
H11C H 0.4890 0.4680 0.8083 0.250 Uiso 1 1 calc R . .

loop_
_atom_site_aniso_label
_atom_site_aniso_U_11
_atom_site_aniso_U_22
_atom_site_aniso_U_33
_atom_site_aniso_U_23
_atom_site_aniso_U_13
_atom_site_aniso_U_12
Cd1 0.0350(2) 0.0342(2) 0.03597(19) -0.00132(15) 0.00679(14) 0.00200(16)
N1 0.0407(17) 0.0391(17) 0.0405(16) -0.0017(13) 0.0088(13) 0.0035(13)
N2 0.0395(17) 0.0395(17) 0.0360(15) -0.0032(13) 0.0067(13) -0.0010(13)
N3 0.066(2) 0.074(3) 0.054(2) 0.013(2) 0.035(2) 0.019(2)
O1 0.0604(17) 0.0552(16) 0.0545(15) 0.0011(13) 0.0317(14) -0.0013(13)
O2 0.119(3) 0.083(2) 0.081(2) 0.0370(19) 0.055(2) 0.041(2)
O3 0.101(3) 0.097(3) 0.080(2) -0.011(2) 0.022(2) -0.007(2)
O4 0.066(2) 0.094(2) 0.073(2) 0.0166(18) 0.0192(18) 0.0112(18)
O5 0.103(3) 0.069(2) 0.086(2) 0.0163(18) 0.017(2) -0.0200(19)
O6 0.205(5) 0.082(3) 0.315(7) -0.069(4) 0.209(6) -0.040(3)
S1 0.0394(5) 0.0414(5) 0.0363(4) -0.0054(4) 0.0078(4) 0.0084(4)
S2 0.0425(5) 0.0370(5) 0.0378(5) 0.0000(4) 0.0056(4) -0.0042(4)
C1 0.047(2) 0.049(2) 0.042(2) -0.0032(17) 0.0156(17) 0.0096(17)
C2 0.042(2) 0.050(2) 0.0337(17) 0.0028(16) 0.0099(16) 0.0069(17)
C3 0.0301(17) 0.0347(18) 0.0381(18) -0.0049(14) 0.0091(15) -0.0018(14)
C4 0.047(2) 0.042(2) 0.0392(19) -0.0042(16) 0.0153(17) 0.0045(17)
C5 0.049(2) 0.046(2) 0.0317(17) -0.0002(16) 0.0084(16) 0.0023(17)
C6 0.054(2) 0.048(2) 0.0330(17) -0.0004(16) 0.0118(17) -0.0043(18)
C7 0.046(2) 0.043(2) 0.0384(19) 0.0034(16) 0.0133(16) -0.0058(16)
C8 0.0347(18) 0.0311(18) 0.0331(17) -0.0002(14) 0.0056(14) 0.0047(14)
C9 0.051(2) 0.049(2) 0.0354(18) -0.0044(16) 0.0146(17) -0.0051(18)
C10 0.050(2) 0.044(2) 0.047(2) -0.0027(17) 0.0183(18) -0.0085(17)
C11 0.136(7) 0.113(6) 0.296(12) -0.084(6) 0.132(8) -0.046(5)

loop_
_atom_type_symbol
_atom_type_description
_atom_type_scat_dispersion_real
_atom_type_scat_dispersion_imag
_atom_type_scat_source
C C 0.0033 0.0016 'International Tables Vol C Tables 4.2.6.8 and 6.1.1.4'
H H 0.0000 0.0000 'International Tables Vol C Tables 4.2.6.8 and 6.1.1.4'
N N 0.0061 0.0033 'International Tables Vol C Tables 4.2.6.8 and 6.1.1.4'
S S 0.1246 0.1234 'International Tables Vol C Tables 4.2.6.8 and 6.1.1.4'
Cd Cd -0.8075 1.2024 'International Tables Vol C Tables 4.2.6.8 and 6.1.1.4'
O O 0.0106 0.0060 'International Tables Vol C Tables 4.2.6.8 and 6.1.1.4'

loop_
_geom_angle_atom_site_label_1
_geom_angle_atom_site_label_2
_geom_angle_atom_site_label_3
_geom_angle
_geom_angle_site_symmetry_1
_geom_angle_site_symmetry_3
_geom_angle_publ_flag
N1 Cd1 N1 180.000(1) . 3_767 ?
N1 Cd1 O1 88.01(10) . . ?
N1 Cd1 O1 91.99(10) 3_767 . ?
N1 Cd1 O1 91.99(10) . 3_767 ?
N1 Cd1 O1 88.01(10) 3_767 3_767 ?
O1 Cd1 O1 180.000(1) . 3_767 ?
N1 Cd1 N2 89.35(10) . 3_666 ?
N1 Cd1 N2 90.65(10) 3_767 3_666 ?
O1 Cd1 N2 88.90(9) . 3_666 ?
O1 Cd1 N2 91.10(9) 3_767 3_666 ?
N1 Cd1 N2 90.65(10) . 1_656 ?
N1 Cd1 N2 89.35(10) 3_767 1_656 ?
O1 Cd1 N2 91.10(9) . 1_656 ?
O1 Cd1 N2 88.90(9) 3_767 1_656 ?
N2 Cd1 N2 180.00(9) 3_666 1_656 ?
C1 N1 C5 116.7(3) . . ?
C1 N1 Cd1 118.6(2) . . ?
C5 N1 Cd1 124.7(2) . . ?
C6 N2 C10 116.3(3) . . ?
C6 N2 Cd1 118.9(2) . 1_454 ?
C10 N2 Cd1 124.5(2) . 1_454 ?
O4 N3 O2 120.4(4) . . ?
O4 N3 O3 119.2(4) . . ?
O2 N3 O3 120.4(4) . . ?
Cd1 O1 H1A 121.9 . . ?
Cd1 O1 H1B 129.7 . . ?
H1A O1 H1B 108.2 . . ?
H5A O5 H5B 109.0 . . ?
C11 O6 H6 109.5 . . ?
C3 S1 S2 104.02(12) . . ?
C8 S2 S1 105.15(12) . . ?
N1 C1 C2 123.4(3) . . ?
N1 C1 H1 118.3 . . ?
C2 C1 H1 118.3 . . ?
C3 C2 C1 119.2(3) . . ?
C3 C2 H2 120.4 . . ?
C1 C2 H2 120.4 . . ?
C2 C3 C4 118.4(3) . . ?
C2 C3 S1 123.8(3) . . ?
C4 C3 S1 117.8(3) . . ?
C5 C4 C3 118.4(3) . . ?
C5 C4 H4 120.8 . . ?
C3 C4 H4 120.8 . . ?
N1 C5 C4 123.9(3) . . ?
N1 C5 H5 118.0 . . ?
C4 C5 H5 118.0 . . ?
N2 C6 C7 124.0(3) . . ?
N2 C6 H6A 118.0 . . ?
C7 C6 H6A 118.0 . . ?
C6 C7 C8 118.8(3) . . ?
C6 C7 H7 120.6 . . ?
C8 C7 H7 120.6 . . ?
C9 C8 C7 118.4(3) . . ?
C9 C8 S2 126.1(3) . . ?
C7 C8 S2 115.5(3) . . ?
C8 C9 C10 118.6(3) . . ?
C8 C9 H9 120.7 . . ?
C10 C9 H9 120.7 . . ?
N2 C10 C9 123.8(3) . . ?
N2 C10 H10 118.1 . . ?
C9 C10 H10 118.1 . . ?
O6 C11 H11A 109.5 . . ?
O6 C11 H11B 109.5 . . ?
H11A C11 H11B 109.5 . . ?
O6 C11 H11C 109.5 . . ?
H11A C11 H11C 109.5 . . ?
H11B C11 H11C 109.5 . . ?

loop_
_geom_bond_atom_site_label_1
_geom_bond_atom_site_label_2
_geom_bond_distance
_geom_bond_site_symmetry_2
_geom_bond_publ_flag
Cd1 N1 2.335(3) . ?
Cd1 N1 2.335(3) 3_767 ?
Cd1 O1 2.337(2) . ?
Cd1 O1 2.337(2) 3_767 ?
Cd1 N2 2.374(3) 3_666 ?
Cd1 N2 2.374(3) 1_656 ?
N1 C1 1.334(4) . ?
N1 C5 1.336(4) . ?
N2 C6 1.334(4) . ?
N2 C10 1.335(4) . ?
N2 Cd1 2.374(3) 1_454 ?
N3 O4 1.229(4) . ?
N3 O2 1.229(4) . ?
N3 O3 1.246(5) . ?
O1 H1A 0.8501 . ?
O1 H1B 0.8500 . ?
O5 H5A 0.8500 . ?
O5 H5B 0.8500 . ?
O6 C11 1.274(7) . ?
O6 H6 0.8200 . ?
S1 C3 1.777(3) . ?
S1 S2 2.0265(13) . ?
S2 C8 1.770(3) . ?
C1 C2 1.377(5) . ?
C1 H1 0.9300 . ?
C2 C3 1.374(5) . ?
C2 H2 0.9300 . ?
C3 C4 1.383(4) . ?
C4 C5 1.376(5) . ?
C4 H4 0.9300 . ?
C5 H5 0.9300 . ?
C6 C7 1.372(5) . ?
C6 H6A 0.9300 . ?
C7 C8 1.381(5) . ?
C7 H7 0.9300 . ?
C8 C9 1.375(5) . ?
C9 C10 1.380(5) . ?
C9 H9 0.9300 . ?
C10 H10 0.9300 . ?
C11 H11A 0.9600 . ?
C11 H11B 0.9600 . ?
C11 H11C 0.9600 . ?

loop_
_geom_torsion_atom_site_label_1
_geom_torsion_atom_site_label_2
_geom_torsion_atom_site_label_3
_geom_torsion_atom_site_label_4
_geom_torsion
_geom_torsion_site_symmetry_1
_geom_torsion_site_symmetry_2
_geom_torsion_site_symmetry_3
_geom_torsion_site_symmetry_4
_geom_torsion_publ_flag
N1 Cd1 N1 C1 -162(100) 3_767 . . . ?
O1 Cd1 N1 C1 30.4(3) . . . . ?
O1 Cd1 N1 C1 -149.6(3) 3_767 . . . ?
N2 Cd1 N1 C1 -58.5(3) 3_666 . . . ?
N2 Cd1 N1 C1 121.5(3) 1_656 . . . ?
N1 Cd1 N1 C5 21(100) 3_767 . . . ?
O1 Cd1 N1 C5 -146.8(3) . . . . ?
O1 Cd1 N1 C5 33.2(3) 3_767 . . . ?
N2 Cd1 N1 C5 124.3(3) 3_666 . . . ?
N2 Cd1 N1 C5 -55.7(3) 1_656 . . . ?
C3 S1 S2 C8 88.84(16) . . . . ?
C5 N1 C1 C2 0.5(5) . . . . ?
Cd1 N1 C1 C2 -177.0(3) . . . . ?
N1 C1 C2 C3 0.1(6) . . . . ?
C1 C2 C3 C4 -0.6(5) . . . . ?
C1 C2 C3 S1 178.5(3) . . . . ?
S2 S1 C3 C2 -7.8(3) . . . . ?
S2 S1 C3 C4 171.4(2) . . . . ?
C2 C3 C4 C5 0.6(5) . . . . ?
S1 C3 C4 C5 -178.6(3) . . . . ?
C1 N1 C5 C4 -0.5(5) . . . . ?
Cd1 N1 C5 C4 176.8(3) . . . . ?
C3 C4 C5 N1 0.0(6) . . . . ?
C10 N2 C6 C7 2.2(5) . . . . ?
Cd1 N2 C6 C7 -172.4(3) 1_454 . . . ?
N2 C6 C7 C8 -0.5(6) . . . . ?
C6 C7 C8 C9 -1.1(5) . . . . ?
C6 C7 C8 S2 179.6(3) . . . . ?
S1 S2 C8 C9 2.0(3) . . . . ?
S1 S2 C8 C7 -178.8(2) . . . . ?
C7 C8 C9 C10 0.9(5) . . . . ?
S2 C8 C9 C10 -179.8(3) . . . . ?
C6 N2 C10 C9 -2.4(5) . . . . ?
Cd1 N2 C10 C9 171.9(3) 1_454 . . . ?
C8 C9 C10 N2 0.9(6) . . . . ?
